data_7132481
loop_
_publ_author_name
'Rickmeyer, Kerstin'
'Huber, Matthias'
'Hess, Corinna R.'

_publ_section_title
;
 Influence of a neighbouring Cu centre on electro- and photocatalytic
 CO<sub>2</sub> reduction by Fe-Mabiq.
;
_journal_issue 7
_journal_name_full 'Chemical communications (Cambridge, England)'
_journal_page_first 819
_journal_page_last 822
_journal_paper_doi 10.1039/d3cc04777f
_journal_volume 60
_journal_year 2024
_chemical_compound_source 'see text'
_chemical_formula_moiety 'C37 H39 Fe N10, C F3 O3 S'
_chemical_formula_sum 'C38 H39 F3 Fe N10 O3 S'
_chemical_formula_weight 828.70
_space_group_IT_number 14
_space_group_name_Hall '-P 2ybc'
_space_group_name_H-M_alt 'P 1 21/c 1'
_symmetry_cell_setting monoclinic
_symmetry_Int_Tables_number 14
_symmetry_space_group_name_Hall '-P 2ybc'
_symmetry_space_group_name_H-M 'P 1 21/c 1'
_atom_sites_solution_hydrogens geom
_atom_sites_solution_primary iterative
_atom_sites_solution_secondary difmap
_audit_update_record
;
2023-07-26 deposited with the CCDC.	2023-12-13 downloaded from the CCDC.
;
_cell_angle_alpha 90
_cell_angle_beta 105.269(6)
_cell_angle_gamma 90
_cell_formula_units_Z 4
_cell_length_a 12.8059(19)
_cell_length_b 16.387(2)
_cell_length_c 20.403(3)
_cell_measurement_reflns_used 9655
_cell_measurement_temperature 100
_cell_measurement_theta_max 26.3139
_cell_measurement_theta_min 2.4160
_cell_volume 4130.4(10)
_computing_cell_refinement 'SAINT (Bruker, 2019)'
_computing_data_collection 'APEX 4 Control Software (Bruker, 2021)'
_computing_data_reduction 'SAINT (Bruker, 2019)'
_computing_molecular_graphics 'PLATON (Spek, 2011)'
_computing_publication_material 'PLATON (Spek, 2011), enCIFer (Allen, 2004)'
_computing_structure_refinement 'SHELXL (Sheldrick, 2018), SHELXLE (Huebschle, 2011)'
_computing_structure_solution 'SHELXT (Sheldrick, 2015)'
_diffrn_ambient_temperature 100
_diffrn_detector ' Bruker Photon-100 CMOS '
_diffrn_detector_area_resol_mean 16
_diffrn_measured_fraction_theta_full 0.997
_diffrn_measured_fraction_theta_max 0.997
_diffrn_measurement_device ' \k-geometry diffractometer '
_diffrn_measurement_device_type ' Bruker D8 Venture '
_diffrn_measurement_method ' phi- and omega-rotation '
_diffrn_radiation_monochromator 'Helios optic'
_diffrn_radiation_probe x-ray
_diffrn_radiation_source 'TXS rotating anode'
_diffrn_radiation_type MoK\a
_diffrn_radiation_wavelength 0.71073
_diffrn_reflns_av_R_equivalents 0.0531
_diffrn_reflns_av_unetI/netI 0.0147
_diffrn_reflns_limit_h_max 15
_diffrn_reflns_limit_h_min -15
_diffrn_reflns_limit_k_max 19
_diffrn_reflns_limit_k_min -19
_diffrn_reflns_limit_l_max 24
_diffrn_reflns_limit_l_min -24
_diffrn_reflns_number 207033
_diffrn_reflns_reduction_process
;
;
_diffrn_reflns_theta_full 25.01
_diffrn_reflns_theta_max 25.01
_diffrn_reflns_theta_min 2.07
_exptl_absorpt_coefficient_mu 0.478
_exptl_absorpt_correction_T_max 0.7454
_exptl_absorpt_correction_T_min 0.7259
_exptl_absorpt_correction_type multi-scan
_exptl_absorpt_process_details 'SADABS 2016/2, Bruker, 2016'
_exptl_crystal_colour 'dark green'
_exptl_crystal_density_diffrn 1.333
_exptl_crystal_density_method 'Not Measured'
_exptl_crystal_description fragment
_exptl_crystal_F_000 1720
_exptl_crystal_size_max 0.822
_exptl_crystal_size_mid 0.117
_exptl_crystal_size_min 0.102
_platon_squeeze_details
;
The unit cell contains 1.75 disordered molecules of acetonitrile which were
treated as a diffuse contribution to the overall scattering without specific
atom positions by SQUEEZE/PLATON.
;
_refine_diff_density_max 1.007
_refine_diff_density_min -0.606
_refine_diff_density_rms 0.084
_refine_ls_extinction_method none
_refine_ls_goodness_of_fit_ref 1.123
_refine_ls_hydrogen_treatment constr
_refine_ls_matrix_type full
_refine_ls_number_parameters 712
_refine_ls_number_reflns 7259
_refine_ls_number_restraints 631
_refine_ls_restrained_S_all 1.187
_refine_ls_R_factor_all 0.0524
_refine_ls_R_factor_gt 0.0482
_refine_ls_shift/su_max 0.001
_refine_ls_shift/su_mean 0.000
_refine_ls_structure_factor_coef Fsqd
_refine_ls_weighting_details 'W=1/[\S^2^(FO^2^)+(0.0823P)^2^+5.7089P] WHERE P=(FO^2^+2FC^2^)/3'
_refine_ls_weighting_scheme calc
_refine_ls_wR_factor_gt 0.1424
_refine_ls_wR_factor_ref 0.1474
_reflns_number_gt 6613
_reflns_number_total 7259
_reflns_threshold_expression I>2\s(I)
_cod_data_source_file d3cc04777f2.cif
_cod_data_source_block hubma15_femotf_0m_a_sq
_cod_depositor_comments 'Adding full bibliography for 7132480--7132481.cif.'
_cod_original_sg_symbol_H-M 'P 21/c'
_cod_database_code 7132481
_platon_squeeze_void_probe_radius 1.20

loop_
_space_group_symop_id
_space_group_symop_operation_xyz
1 x,y,z
2 -x,1/2+y,1/2-z
3 -x,-y,-z
4 x,1/2-y,1/2+z

loop_
_atom_site_aniso_label
_atom_site_aniso_U_11
_atom_site_aniso_U_22
_atom_site_aniso_U_33
_atom_site_aniso_U_23
_atom_site_aniso_U_13
_atom_site_aniso_U_12
Fe1 0.0121(2) 0.0143(2) 0.0128(2) 0.0012(1) 0.0030(1) 0.0005(1)
S1_1 0.0529(14) 0.0540(13) 0.0398(14) 0.0214(11) 0.0105(12) -0.0182(10)
S1_3 0.043(2) 0.062(2) 0.041(2) 0.0128(18) 0.0103(17) -0.0084(15)
S1_4 0.081(4) 0.109(5) 0.081(5) 0.010(4) 0.005(4) -0.019(3)
N1 0.0151(10) 0.0138(10) 0.0146(9) -0.0010(8) 0.0051(8) 0.0002(8)
F1_1 0.099(3) 0.067(3) 0.043(2) 0.014(2) 0.003(2) -0.040(2)
N2 0.0152(10) 0.0141(10) 0.0158(10) -0.0015(8) 0.0038(8) 0.0007(8)
F2_1 0.067(3) 0.070(3) 0.106(3) 0.034(3) -0.016(2) -0.012(2)
N3 0.0156(10) 0.0190(10) 0.0179(10) 0.0013(8) 0.0030(8) 0.0012(8)
F3_1 0.055(2) 0.047(2) 0.051(2) 0.0107(17) -0.0009(18) -0.0187(18)
N4 0.0154(10) 0.0175(10) 0.0144(10) 0.0016(8) 0.0040(8) 0.0015(8)
N5 0.0157(10) 0.0170(10) 0.0159(10) -0.0001(8) 0.0046(8) 0.0009(8)
N6 0.0164(10) 0.0177(10) 0.0190(10) 0.0009(8) 0.0058(8) -0.0003(8)
N7 0.0148(10) 0.0203(10) 0.0175(10) 0.0034(8) 0.0040(8) -0.0004(8)
N8 0.0151(11) 0.0236(12) 0.0266(12) 0.0059(9) 0.0023(9) 0.0009(8)
N9 0.0154(10) 0.0200(11) 0.0167(10) 0.0026(9) 0.0039(8) 0.0006(8)
N10 0.0147(10) 0.0173(10) 0.0163(10) 0.0044(9) 0.0043(8) 0.0005(8)
C1 0.0180(12) 0.0122(11) 0.0144(11) -0.0017(9) 0.0058(9) -0.0007(9)
O1_1 0.046(3) 0.066(3) 0.053(3) 0.025(3) 0.022(2) -0.011(2)
C2 0.0163(12) 0.0152(11) 0.0158(11) -0.0020(9) 0.0052(9) 0.0003(9)
O2_1 0.044(3) 0.054(3) 0.042(3) 0.014(2) 0.011(2) -0.020(2)
C3 0.0168(12) 0.0166(12) 0.0217(12) -0.0039(10) 0.0078(10) -0.0011(9)
O3_1 0.080(3) 0.086(3) 0.053(3) 0.001(3) 0.017(3) -0.006(3)
C4 0.0219(13) 0.0200(13) 0.0249(13) -0.0006(10) 0.0092(11) -0.0014(10)
C5 0.0211(13) 0.0221(13) 0.0334(15) -0.0036(11) 0.0129(11) -0.0071(10)
C6 0.0155(12) 0.0284(14) 0.0374(16) -0.0016(12) 0.0071(11) -0.0041(11)
C7 0.0167(12) 0.0232(13) 0.0293(14) 0.0004(11) 0.0031(11) -0.0010(10)
C8 0.0170(12) 0.0171(12) 0.0215(12) -0.0027(10) 0.0069(10) -0.0002(10)
C9 0.0155(11) 0.0160(12) 0.0191(12) -0.0028(9) 0.0049(9) 0.0005(9)
C10 0.0166(12) 0.0271(14) 0.0281(14) 0.0073(11) 0.0016(11) 0.0002(10)
C11 0.019(2) 0.036(3) 0.030(3) 0.014(2) 0.0055(19) 0.0045(19)
C11A 0.019(4) 0.024(5) 0.020(5) 0.009(4) -0.002(3) 0.002(3)
C12 0.0184(13) 0.0439(17) 0.0285(15) 0.0190(13) 0.0034(11) 0.0047(12)
C13 0.0218(13) 0.0256(13) 0.0204(13) 0.0075(11) 0.0032(10) 0.0032(11)
C14 0.0208(13) 0.0271(14) 0.0224(13) 0.0116(11) 0.0047(11) 0.0021(11)
C15 0.0204(12) 0.0199(12) 0.0172(12) 0.0029(10) 0.0055(10) -0.0009(10)
C16 0.0189(13) 0.0272(14) 0.0236(13) 0.0103(11) 0.0077(10) 0.0011(10)
C17 0.0166(12) 0.0261(13) 0.0201(12) 0.0066(10) 0.0063(10) 0.0001(10)
C18 0.0161(12) 0.0175(12) 0.0172(12) 0.0005(10) 0.0041(10) -0.0013(9)
C19 0.0150(11) 0.0145(11) 0.0164(11) -0.0015(9) 0.0038(9) -0.0002(9)
C20 0.0171(12) 0.0162(11) 0.0153(12) -0.0010(9) 0.0035(9) -0.0004(9)
C21 0.0161(12) 0.0234(13) 0.0194(12) 0.0028(10) 0.0036(10) -0.0021(10)
C22 0.0161(12) 0.0265(14) 0.0231(13) 0.0018(11) 0.0010(10) 0.0006(10)
C23 0.0215(13) 0.0228(13) 0.0174(12) 0.0064(10) 0.0002(10) 0.0029(10)
C24 0.0209(12) 0.0208(12) 0.0183(12) 0.0029(10) 0.0045(10) -0.0013(10)
C25 0.0167(12) 0.0156(11) 0.0155(11) -0.0024(9) 0.0044(9) -0.0005(9)
C26 0.018(3) 0.063(6) 0.036(4) 0.025(4) -0.001(3) 0.003(4)
C26A 0.052(6) 0.042(6) 0.025(5) 0.006(4) -0.007(4) -0.015(5)
C27 0.035(3) 0.029(2) 0.053(3) 0.012(2) 0.015(2) 0.0118(19)
C27A 0.021(7) 0.060(12) 0.069(13) 0.042(8) 0.008(9) 0.005(8)
C28 0.024(3) 0.122(7) 0.024(3) 0.012(4) 0.003(2) 0.008(4)
C28A 0.026(5) 0.078(9) 0.029(5) 0.032(6) 0.007(4) 0.000(5)
C29 0.029(3) 0.055(4) 0.088(6) 0.052(4) 0.018(3) 0.015(3)
C29A 0.028(5) 0.022(5) 0.058(8) 0.011(5) -0.002(5) 0.005(4)
C30 0.0266(15) 0.0519(19) 0.0286(15) 0.0210(14) 0.0112(12) 0.0050(13)
C31 0.0243(14) 0.0245(15) 0.0532(19) 0.0080(13) 0.0103(13) -0.0020(11)
C32 0.0299(15) 0.0334(15) 0.0266(14) 0.0026(12) 0.0155(12) 0.0031(12)
C33 0.0164(13) 0.0356(15) 0.0288(14) 0.0097(12) 0.0069(11) -0.0027(11)
C34 0.0204(13) 0.0252(14) 0.0226(13) -0.0002(11) 0.0058(11) 0.0002(10)
C35 0.0413(17) 0.0382(17) 0.0339(16) -0.0164(14) 0.0126(14) -0.0014(14)
C36 0.0186(12) 0.0164(12) 0.0189(12) 0.0049(10) 0.0057(10) 0.0003(9)
C37 0.0377(15) 0.0214(13) 0.0188(13) -0.0009(10) 0.0075(11) -0.0028(11)
F1_3 0.056(3) 0.082(4) 0.060(4) 0.007(3) 0.022(3) 0.009(3)
F2_3 0.067(4) 0.082(4) 0.041(3) 0.004(3) 0.012(3) 0.005(3)
F3_3 0.062(3) 0.075(4) 0.047(3) -0.002(3) 0.010(3) -0.005(3)
C1_1 0.0617(18) 0.0560(18) 0.0496(18) 0.0189(16) 0.0035(17) -0.0201(16)
O1_3 0.056(4) 0.068(4) 0.038(3) 0.020(3) 0.014(3) -0.013(3)
O2_3 0.040(4) 0.065(4) 0.041(4) 0.021(4) 0.005(3) -0.015(4)
O3_3 0.047(4) 0.068(4) 0.042(4) 0.025(4) 0.005(4) -0.006(3)
F1_4 0.083(5) 0.111(6) 0.090(5) -0.002(5) 0.009(5) -0.024(5)
F2_4 0.086(6) 0.112(6) 0.093(6) 0.004(5) 0.010(5) -0.018(5)
F3_4 0.070(5) 0.102(6) 0.078(5) 0.002(5) 0.020(4) -0.028(5)
C1_3 0.051(2) 0.069(3) 0.045(2) 0.009(2) 0.013(2) -0.004(2)
O1_4 0.083(6) 0.112(6) 0.086(6) 0.011(5) 0.000(5) -0.013(5)
O2_4 0.085(6) 0.112(6) 0.082(6) 0.008(5) -0.002(5) -0.013(5)
O3_4 0.079(6) 0.110(6) 0.082(6) 0.010(5) 0.004(5) -0.022(5)
C1_4 0.080(5) 0.109(5) 0.083(5) 0.006(4) 0.009(4) -0.022(4)

loop_
_atom_site_label
_atom_site_type_symbol
_atom_site_thermal_displace_type
_atom_site_fract_x
_atom_site_fract_y
_atom_site_fract_z
_atom_site_occupancy
_atom_site_U_iso_or_equiv
_atom_site_calc_flag
_atom_site_refinement_flags
_atom_site_disorder_assembly
_atom_site_disorder_group
Fe1 Fe Uani 0.51470(3) 0.43597(2) 0.68290(2) 1.000 0.0131(1) d . . .
S1_1 S Uani 0.1622(3) 0.1630(2) 0.53063(17) 0.516(3) 0.0492(8) d DUP B 3
S1_3 S Uani 0.1504(4) 0.1661(4) 0.5535(3) 0.276(3) 0.0488(12) d DUP . 5
S1_4 S Uani 0.1940(8) 0.1433(7) 0.5294(6) 0.208(3) 0.093(3) d DUP . 6
N1 N Uani 0.41476(16) 0.49729(12) 0.61238(10) 1.000 0.0143(6) d . . .
F1_1 F Uani 0.1459(5) 0.0917(3) 0.6421(2) 0.516(3) 0.0726(16) d DUP B 3
N2 N Uani 0.62406(16) 0.49106(12) 0.64919(10) 1.000 0.0151(6) d . . .
F2_1 F Uani 0.2612(4) 0.0414(3) 0.6027(3) 0.516(3) 0.0883(17) d DUP B 3
N3 N Uani 0.62348(17) 0.37832(13) 0.74962(10) 1.000 0.0178(6) d . . .
F3_1 F Uani 0.0931(4) 0.0184(3) 0.5561(2) 0.516(3) 0.0538(12) d DUP B 3
N4 N Uani 0.39847(16) 0.38884(12) 0.71308(10) 1.000 0.0158(6) d . . .
N5 N Uani 0.41574(16) 0.59006(12) 0.52182(10) 1.000 0.0161(6) d . . .
N6 N Uani 0.63842(16) 0.59072(13) 0.56582(10) 1.000 0.0175(6) d . . .
N7 N Uani 0.24851(16) 0.45719(13) 0.63596(10) 1.000 0.0176(6) d . . .
N8 N Uani 0.78300(18) 0.43526(13) 0.72477(12) 1.000 0.0224(7) d . . .
N9 N Uani 0.51971(16) 0.52451(13) 0.74693(10) 1.000 0.0174(6) d . . .
N10 N Uani 0.50400(16) 0.34783(12) 0.61759(10) 1.000 0.0161(6) d . . .
C1 C Uani 0.46307(19) 0.54454(14) 0.57332(12) 1.000 0.0146(7) d . . .
O1_1 O Uani 0.0555(6) 0.1973(6) 0.5291(4) 0.516(3) 0.0533(17) d DUP B 3
C2 C Uani 0.58381(19) 0.54327(15) 0.59594(12) 1.000 0.0156(7) d . . .
O2_1 O Uani 0.2448(8) 0.2178(6) 0.5714(4) 0.516(3) 0.0467(17) d DUP B 3
C3 C Uani 0.7493(2) 0.58968(15) 0.59133(13) 1.000 0.0179(7) d . . .
O3_1 O Uani 0.1811(6) 0.1303(5) 0.4702(4) 0.516(3) 0.0731(17) d DUP B 3
C4 C Uani 0.8128(2) 0.64125(16) 0.56173(13) 1.000 0.0217(8) d . . .
C5 C Uani 0.9233(2) 0.64244(16) 0.58777(14) 1.000 0.0245(8) d . . .
C6 C Uani 0.9738(2) 0.59252(17) 0.64302(15) 1.000 0.0271(8) d . . .
C7 C Uani 0.9136(2) 0.54153(17) 0.67243(14) 1.000 0.0236(8) d . . .
C8 C Uani 0.7999(2) 0.53927(15) 0.64671(13) 1.000 0.0182(7) d . . .
C9 C Uani 0.73220(19) 0.48716(15) 0.67445(12) 1.000 0.0168(7) d . . .
C10 C Uani 0.7328(2) 0.38652(17) 0.75638(14) 1.000 0.0247(8) d . . .
C11 C Uani 0.7964(4) 0.3161(4) 0.7976(3) 0.664(7) 0.0285(16) d UP A 1
C11A C Uani 0.7952(7) 0.3512(6) 0.8282(5) 0.336(7) 0.022(3) d UP A 2
C12 C Uani 0.7126(2) 0.2889(2) 0.83926(15) 1.000 0.0308(9) d . . .
C13 C Uani 0.6069(2) 0.32427(16) 0.79548(13) 1.000 0.0230(8) d . . .
C14 C Uani 0.5054(2) 0.30394(17) 0.80268(13) 1.000 0.0236(8) d . . .
C15 C Uani 0.4074(2) 0.33549(15) 0.76474(12) 1.000 0.0191(7) d . . .
C16 C Uani 0.2976(2) 0.31003(17) 0.77384(13) 1.000 0.0228(8) d . . .
C17 C Uani 0.2233(2) 0.37847(16) 0.73285(13) 1.000 0.0207(7) d . . .
C18 C Uani 0.29173(19) 0.41075(15) 0.68778(12) 1.000 0.0170(7) d . . .
C19 C Uani 0.30593(19) 0.49714(14) 0.59802(12) 1.000 0.0154(6) d . . .
C20 C Uani 0.2456(2) 0.54511(15) 0.54167(12) 1.000 0.0163(7) d . . .
C21 C Uani 0.1312(2) 0.55144(16) 0.52390(13) 1.000 0.0198(7) d . . .
C22 C Uani 0.0795(2) 0.60217(16) 0.47214(13) 1.000 0.0227(8) d . . .
C23 C Uani 0.1384(2) 0.64743(16) 0.43547(13) 1.000 0.0215(7) d . . .
C24 C Uani 0.2490(2) 0.64165(16) 0.45095(13) 1.000 0.0201(7) d . . .
C25 C Uani 0.30445(19) 0.59080(15) 0.50476(12) 1.000 0.0159(7) d . . .
C26 C Uani 0.9079(9) 0.3434(6) 0.8401(5) 0.664(7) 0.041(3) d UP A 1
C26A C Uani 0.8208(9) 0.4181(6) 0.8822(5) 0.336(7) 0.043(3) d P A 2
C27 C Uani 0.8130(4) 0.2503(3) 0.7473(3) 0.664(7) 0.0384(16) d P A 1
C27A C Uani 0.8972(19) 0.3150(13) 0.8209(12) 0.336(7) 0.051(6) d UP A 2
C28 C Uani 0.7347(5) 0.3280(6) 0.9073(3) 0.664(7) 0.057(3) d UP A 1
C28A C Uani 0.7085(9) 0.2790(9) 0.9165(5) 0.336(7) 0.044(4) d UP A 2
C29 C Uani 0.7095(5) 0.1946(4) 0.8469(5) 0.664(7) 0.057(3) d UP A 1
C29A C Uani 0.7202(9) 0.2054(7) 0.8125(7) 0.336(7) 0.039(4) d UP A 2
C30 C Uani 0.2961(2) 0.3037(2) 0.84870(15) 1.000 0.0350(9) d . . .
C31 C Uani 0.2710(2) 0.22603(18) 0.74070(17) 1.000 0.0340(9) d . . .
C32 C Uani 0.2119(2) 0.45106(18) 0.77868(15) 1.000 0.0285(8) d . . .
C33 C Uani 0.1106(2) 0.35090(18) 0.69242(14) 1.000 0.0268(8) d . . .
C34 C Uani 0.5191(2) 0.57560(17) 0.78476(14) 1.000 0.0227(8) d . . .
C35 C Uani 0.5165(3) 0.6415(2) 0.83223(16) 1.000 0.0373(10) d . . .
C36 C Uani 0.4905(2) 0.30181(15) 0.57424(13) 1.000 0.0178(7) d . . .
C37 C Uani 0.4741(2) 0.24327(16) 0.51894(13) 1.000 0.0260(8) d . . .
F1_3 F Uani 0.2584(7) 0.0617(6) 0.5045(5) 0.276(3) 0.065(2) d DUP . 5
F2_3 F Uani 0.1485(8) 0.1285(6) 0.4296(4) 0.276(3) 0.064(2) d DUP . 5
F3_3 F Uani 0.0871(7) 0.0359(5) 0.4807(4) 0.276(3) 0.0622(19) d DUP . 5
C1_1 C Uani 0.1638(6) 0.0735(5) 0.5848(4) 0.516(3) 0.0579(10) d DUP B 3
O1_3 O Uani 0.1509(9) 0.1163(7) 0.6092(5) 0.276(3) 0.054(2) d DUP . 5
O2_3 O Uani 0.2524(12) 0.2082(11) 0.5556(9) 0.276(3) 0.050(2) d DUP . 5
O3_3 O Uani 0.0540(11) 0.2051(11) 0.5121(7) 0.276(3) 0.054(2) d DUP . 5
F1_4 F Uani 0.0211(13) 0.0666(9) 0.5397(8) 0.208(3) 0.097(3) d DUP . 6
F2_4 F Uani 0.0131(13) 0.1954(11) 0.5402(9) 0.208(3) 0.100(3) d DUP . 6
F3_4 F Uani 0.0867(12) 0.1341(10) 0.6256(7) 0.208(3) 0.083(3) d DUP . 6
C1_3 C Uani 0.1597(9) 0.0906(8) 0.4873(6) 0.276(3) 0.0549(14) d DUP . 5
O1_4 O Uani 0.2583(14) 0.0690(10) 0.5498(11) 0.208(3) 0.098(3) d DUP . 6
O2_4 O Uani 0.1328(17) 0.1511(15) 0.4583(8) 0.208(3) 0.098(3) d DUP . 6
O3_4 O Uani 0.242(3) 0.2185(15) 0.5621(18) 0.208(3) 0.094(3) d DUP . 6
C1_4 C Uani 0.0744(13) 0.1324(10) 0.5621(8) 0.208(3) 0.093(3) d DUP . 6
H4 H Uiso 0.77930 0.67484 0.52411 1.000 0.0260 c RU . .
H5 H Uiso 0.96598 0.67742 0.56819 1.000 0.0290 c RU . .
H6 H Uiso 1.05027 0.59398 0.66027 1.000 0.0320 c RU . .
H7 H Uiso 0.94844 0.50804 0.70982 1.000 0.0280 c RU . .
H14 H Uiso 0.50257 0.26494 0.83663 1.000 0.0280 c RU . .
H21 H Uiso 0.09049 0.52053 0.54786 1.000 0.0240 c RU . .
H22 H Uiso 0.00284 0.60681 0.46090 1.000 0.0270 c RU . .
H23 H Uiso 0.10123 0.68229 0.39970 1.000 0.0260 c RU . .
H24 H Uiso 0.28827 0.67178 0.42553 1.000 0.0240 c RU . .
H26A H Uiso 0.95265 0.35894 0.80989 0.664(7) 0.0610 c RUP A 1
H26B H Uiso 0.94267 0.29838 0.86947 0.664(7) 0.0610 c RUP A 1
H26C H Uiso 0.89973 0.39024 0.86818 0.664(7) 0.0610 c RUP A 1
H26D H Uiso 0.85654 0.46378 0.86577 0.336(7) 0.0640 c RUP A 2
H26E H Uiso 0.86888 0.39636 0.92407 0.336(7) 0.0640 c RUP A 2
H26F H Uiso 0.75348 0.43729 0.89124 0.336(7) 0.0640 c RUP A 2
H27A H Uiso 0.74247 0.23309 0.71851 0.664(7) 0.0570 c RUP A 1
H27B H Uiso 0.85029 0.20319 0.77259 0.664(7) 0.0570 c RUP A 1
H27C H Uiso 0.85676 0.27277 0.71876 0.664(7) 0.0570 c RUP A 1
H27D H Uiso 0.88115 0.27567 0.78335 0.336(7) 0.0760 c RUP A 2
H27E H Uiso 0.93418 0.28709 0.86309 0.336(7) 0.0760 c RUP A 2
H27F H Uiso 0.94402 0.35822 0.81131 0.336(7) 0.0760 c RUP A 2
H28A H Uiso 0.73258 0.38750 0.90200 0.664(7) 0.0860 c RUP A 1
H28B H Uiso 0.80646 0.31146 0.93474 0.664(7) 0.0860 c RUP A 1
H28C H Uiso 0.67971 0.31095 0.92997 0.664(7) 0.0860 c RUP A 1
H28D H Uiso 0.68766 0.33103 0.93302 0.336(7) 0.0660 c RUP A 2
H28E H Uiso 0.78003 0.26273 0.94446 0.336(7) 0.0660 c RUP A 2
H28F H Uiso 0.65528 0.23704 0.91932 0.336(7) 0.0660 c RUP A 2
H29A H Uiso 0.68994 0.16931 0.80176 0.664(7) 0.0850 c RUP A 1
H29B H Uiso 0.65556 0.18000 0.87121 0.664(7) 0.0850 c RUP A 1
H29C H Uiso 0.78088 0.17504 0.87246 0.664(7) 0.0850 c RUP A 1
H29D H Uiso 0.72006 0.20877 0.76449 0.336(7) 0.0580 c RUP A 2
H29E H Uiso 0.65820 0.17292 0.81688 0.336(7) 0.0580 c RUP A 2
H29F H Uiso 0.78744 0.17957 0.83838 0.336(7) 0.0580 c RUP A 2
H30A H Uiso 0.22112 0.29925 0.85157 1.000 0.0520 c RU . .
H30B H Uiso 0.32948 0.35257 0.87316 1.000 0.0520 c RU . .
H30C H Uiso 0.33677 0.25528 0.86914 1.000 0.0520 c RU . .
H31A H Uiso 0.27061 0.22937 0.69267 1.000 0.0510 c RU . .
H31B H Uiso 0.19961 0.20849 0.74436 1.000 0.0510 c RU . .
H31C H Uiso 0.32581 0.18651 0.76385 1.000 0.0510 c RU . .
H32A H Uiso 0.17549 0.49638 0.75038 1.000 0.0430 c RU . .
H32B H Uiso 0.28383 0.46863 0.80506 1.000 0.0430 c RU . .
H32C H Uiso 0.16902 0.43425 0.80970 1.000 0.0430 c RU . .
H33A H Uiso 0.06977 0.39808 0.66956 1.000 0.0400 c RU . .
H33B H Uiso 0.07240 0.32653 0.72336 1.000 0.0400 c RU . .
H33C H Uiso 0.11752 0.31043 0.65844 1.000 0.0400 c RU . .
H35A H Uiso 0.49812 0.69284 0.80714 1.000 0.0560 c RU . .
H35B H Uiso 0.58769 0.64664 0.86478 1.000 0.0560 c RU . .
H35C H Uiso 0.46190 0.62948 0.85668 1.000 0.0560 c RU . .
H37A H Uiso 0.47196 0.27204 0.47649 1.000 0.0390 c RU . .
H37B H Uiso 0.40557 0.21443 0.51446 1.000 0.0390 c RU . .
H37C H Uiso 0.53382 0.20388 0.52858 1.000 0.0390 c RU . .

loop_
_atom_type_symbol
_atom_type_description
_atom_type_scat_dispersion_real
_atom_type_scat_dispersion_imag
_atom_type_scat_source
C C 0.0033 0.0016 ' International Tables Vol C Tables 4.2.6.8 and 6.1.1.4'
H H 0.0000 0.0000 ' International Tables Vol C Tables 4.2.6.8 and 6.1.1.4'
F F 0.0171 0.0103 ' International Tables Vol C Tables 4.2.6.8 and 6.1.1.4'
Fe Fe 0.3463 0.8444 ' International Tables Vol C Tables 4.2.6.8 and 6.1.1.4'
N N 0.0061 0.0033 ' International Tables Vol C Tables 4.2.6.8 and 6.1.1.4'
O O 0.0106 0.0060 ' International Tables Vol C Tables 4.2.6.8 and 6.1.1.4'
S S 0.1246 0.1234 ' International Tables Vol C Tables 4.2.6.8 and 6.1.1.4'

loop_
_geom_angle_atom_site_label_1
_geom_angle_atom_site_label_2
_geom_angle_atom_site_label_3
_geom_angle
_geom_angle_site_symmetry_1
_geom_angle_site_symmetry_2
_geom_angle_site_symmetry_3
_geom_angle_publ_flag
N1 Fe1 N2 83.83(9) . . . yes
N1 Fe1 N3 175.13(9) . . . yes
N1 Fe1 N4 91.75(9) . . . yes
N1 Fe1 N9 90.60(9) . . . yes
N1 Fe1 N10 87.87(8) . . . yes
N2 Fe1 N3 91.36(9) . . . yes
N2 Fe1 N4 175.19(9) . . . yes
N2 Fe1 N9 89.53(9) . . . yes
N2 Fe1 N10 91.71(9) . . . yes
N3 Fe1 N4 93.08(9) . . . yes
N3 Fe1 N9 90.08(9) . . . yes
N3 Fe1 N10 91.57(9) . . . yes
N4 Fe1 N9 88.61(9) . . . yes
N4 Fe1 N10 90.02(9) . . . yes
N9 Fe1 N10 177.91(9) . . . yes
O1_1 S1_1 O2_1 107.8(6) . . . yes
O1_1 S1_1 O3_1 119.7(5) . . . yes
O1_1 S1_1 C1_1 100.5(5) . . . yes
O2_1 S1_1 O3_1 117.4(6) . . . yes
O2_1 S1_1 C1_1 104.8(5) . . . yes
O3_1 S1_1 C1_1 104.1(5) . . . yes
O1_3 S1_3 O3_3 123.6(9) . . . yes
O1_3 S1_3 C1_3 102.4(7) . . . yes
O2_3 S1_3 C1_3 96.2(8) . . . yes
O3_3 S1_3 C1_3 94.5(8) . . . yes
O2_3 S1_3 O3_3 115.2(10) . . . yes
O1_3 S1_3 O2_3 115.9(9) . . . yes
O2_4 S1_4 O3_4 115.6(18) . . . yes
O1_4 S1_4 C1_4 106.0(11) . . . yes
O3_4 S1_4 C1_4 102.0(17) . . . yes
O1_4 S1_4 O2_4 117.9(15) . . . yes
O2_4 S1_4 C1_4 95.1(11) . . . yes
O1_4 S1_4 O3_4 115.7(17) . . . yes
Fe1 N1 C19 127.20(16) . . . yes
C1 N1 C19 118.3(2) . . . yes
Fe1 N1 C1 114.47(16) . . . yes
Fe1 N2 C9 127.50(16) . . . yes
Fe1 N2 C2 114.55(17) . . . yes
C2 N2 C9 117.8(2) . . . yes
Fe1 N3 C13 126.80(18) . . . yes
C10 N3 C13 109.7(2) . . . yes
Fe1 N3 C10 123.49(18) . . . yes
Fe1 N4 C18 123.59(16) . . . yes
C15 N4 C18 109.5(2) . . . yes
Fe1 N4 C15 126.73(18) . . . yes
C1 N5 C25 116.2(2) . . . yes
C2 N6 C3 116.3(2) . . . yes
C18 N7 C19 124.3(2) . . . yes
C9 N8 C10 124.0(2) . . . yes
Fe1 N9 C34 177.5(2) . . . yes
Fe1 N10 C36 172.4(2) . . . yes
N5 C1 C2 118.8(2) . . . yes
N1 C1 C2 113.7(2) . . . yes
N1 C1 N5 127.5(2) . . . yes
N2 C2 N6 127.5(2) . . . yes
N6 C2 C1 119.1(2) . . . yes
N2 C2 C1 113.3(2) . . . yes
C4 C3 C8 119.8(2) . . . no
N6 C3 C4 118.9(2) . . . yes
N6 C3 C8 121.3(2) . . . yes
C3 C4 C5 119.5(2) . . . no
C4 C5 C6 120.8(2) . . . no
C5 C6 C7 120.7(3) . . . no
C6 C7 C8 119.7(3) . . . no
C3 C8 C9 117.8(2) . . . no
C3 C8 C7 119.5(2) . . . no
C7 C8 C9 122.7(2) . . . no
N8 C9 C8 116.8(2) . . . yes
N2 C9 C8 119.2(2) . . . yes
N2 C9 N8 123.9(2) . . . yes
N3 C10 C11 111.2(3) . . . yes
N3 C10 N8 129.3(3) . . . yes
N3 C10 C11A 108.0(4) . . . yes
N8 C10 C11A 119.3(4) . . . yes
N8 C10 C11 118.4(3) . . . yes
C12 C11 C26 116.0(5) . . . no
C12 C11 C27 112.9(4) . . . no
C10 C11 C27 108.0(4) . . . no
C10 C11 C12 99.7(3) . . . no
C10 C11 C26 111.9(6) . . . no
C26 C11 C27 108.1(6) . . . no
C10 C11A C12 100.4(6) . . . no
C10 C11A C27A 107.3(11) . . . no
C12 C11A C26A 113.5(7) . . . no
C12 C11A C27A 114.3(11) . . . no
C10 C11A C26A 111.4(7) . . . no
C26A C11A C27A 109.5(12) . . . no
C13 C12 C29A 105.6(5) . . . no
C11A C12 C29A 116.5(6) . . . no
C11 C12 C28 112.8(4) . . . no
C11A C12 C28A 114.6(6) . . . no
C13 C12 C28A 111.2(5) . . . no
C13 C12 C29 113.2(4) . . . no
C28 C12 C29 109.8(5) . . . no
C11 C12 C13 101.5(3) . . . no
C13 C12 C28 107.7(4) . . . no
C11 C12 C29 111.7(4) . . . no
C11A C12 C13 101.6(4) . . . no
C28A C12 C29A 106.9(8) . . . no
N3 C13 C14 123.8(2) . . . yes
C12 C13 C14 124.0(2) . . . no
N3 C13 C12 112.3(2) . . . yes
C13 C14 C15 125.9(2) . . . no
N4 C15 C14 123.7(2) . . . yes
C14 C15 C16 123.9(2) . . . no
N4 C15 C16 112.4(2) . . . yes
C15 C16 C31 107.3(2) . . . no
C30 C16 C31 108.6(2) . . . no
C17 C16 C30 114.5(2) . . . no
C15 C16 C30 113.2(2) . . . no
C15 C16 C17 100.9(2) . . . no
C17 C16 C31 112.0(2) . . . no
C32 C17 C33 109.1(2) . . . no
C18 C17 C33 112.9(2) . . . no
C16 C17 C33 115.6(2) . . . no
C18 C17 C32 105.0(2) . . . no
C16 C17 C32 111.7(2) . . . no
C16 C17 C18 101.9(2) . . . no
N7 C18 C17 120.3(2) . . . yes
N4 C18 C17 110.8(2) . . . yes
N4 C18 N7 128.7(2) . . . yes
N1 C19 N7 123.9(2) . . . yes
N1 C19 C20 118.7(2) . . . yes
N7 C19 C20 117.3(2) . . . yes
C19 C20 C21 123.1(2) . . . no
C21 C20 C25 119.1(2) . . . no
C19 C20 C25 117.8(2) . . . no
C20 C21 C22 119.9(2) . . . no
C21 C22 C23 120.8(2) . . . no
C22 C23 C24 120.5(2) . . . no
C23 C24 C25 119.8(2) . . . no
N5 C25 C20 121.6(2) . . . yes
C20 C25 C24 119.9(2) . . . no
N5 C25 C24 118.5(2) . . . yes
N9 C34 C35 178.9(3) . . . yes
N10 C36 C37 179.6(3) . . . yes
C5 C4 H4 120.00 . . . no
C3 C4 H4 120.00 . . . no
C4 C5 H5 120.00 . . . no
C6 C5 H5 120.00 . . . no
C7 C6 H6 120.00 . . . no
C5 C6 H6 120.00 . . . no
C6 C7 H7 120.00 . . . no
C8 C7 H7 120.00 . . . no
C15 C14 H14 117.00 . . . no
C13 C14 H14 117.00 . . . no
C22 C21 H21 120.00 . . . no
C20 C21 H21 120.00 . . . no
C23 C22 H22 120.00 . . . no
C21 C22 H22 120.00 . . . no
C22 C23 H23 120.00 . . . no
C24 C23 H23 120.00 . . . no
C23 C24 H24 120.00 . . . no
C25 C24 H24 120.00 . . . no
H26A C26 H26C 110.00 . . . no
C11 C26 H26B 109.00 . . . no
C11 C26 H26C 109.00 . . . no
H26A C26 H26B 109.00 . . . no
C11 C26 H26A 109.00 . . . no
H26B C26 H26C 109.00 . . . no
C11A C26A H26F 109.00 . . . no
H26D C26A H26E 109.00 . . . no
C11A C26A H26E 110.00 . . . no
C11A C26A H26D 109.00 . . . no
H26E C26A H26F 110.00 . . . no
H26D C26A H26F 109.00 . . . no
C11 C27 H27C 109.00 . . . no
H27A C27 H27B 109.00 . . . no
H27B C27 H27C 109.00 . . . no
C11 C27 H27A 109.00 . . . no
H27A C27 H27C 109.00 . . . no
C11 C27 H27B 110.00 . . . no
H27E C27A H27F 109.00 . . . no
H27D C27A H27F 109.00 . . . no
H27D C27A H27E 109.00 . . . no
C11A C27A H27E 110.00 . . . no
C11A C27A H27F 109.00 . . . no
C11A C27A H27D 109.00 . . . no
C12 C28 H28B 109.00 . . . no
H28B C28 H28C 110.00 . . . no
C12 C28 H28A 109.00 . . . no
H28A C28 H28C 109.00 . . . no
C12 C28 H28C 110.00 . . . no
H28A C28 H28B 109.00 . . . no
C12 C28A H28F 109.00 . . . no
H28E C28A H28F 109.00 . . . no
C12 C28A H28E 109.00 . . . no
C12 C28A H28D 109.00 . . . no
H28D C28A H28F 109.00 . . . no
H28D C28A H28E 110.00 . . . no
C12 C29 H29A 109.00 . . . no
C12 C29 H29C 110.00 . . . no
H29B C29 H29C 110.00 . . . no
H29A C29 H29C 109.00 . . . no
C12 C29 H29B 109.00 . . . no
H29A C29 H29B 109.00 . . . no
H29E C29A H29F 110.00 . . . no
C12 C29A H29D 109.00 . . . no
H29D C29A H29F 109.00 . . . no
C12 C29A H29F 109.00 . . . no
H29D C29A H29E 109.00 . . . no
C12 C29A H29E 110.00 . . . no
H30A C30 H30C 109.00 . . . no
C16 C30 H30B 109.00 . . . no
H30A C30 H30B 109.00 . . . no
C16 C30 H30A 109.00 . . . no
H30B C30 H30C 109.00 . . . no
C16 C30 H30C 109.00 . . . no
C16 C31 H31B 109.00 . . . no
C16 C31 H31A 109.00 . . . no
C16 C31 H31C 109.00 . . . no
H31A C31 H31C 109.00 . . . no
H31A C31 H31B 109.00 . . . no
H31B C31 H31C 109.00 . . . no
H32A C32 H32C 109.00 . . . no
H32B C32 H32C 109.00 . . . no
H32A C32 H32B 109.00 . . . no
C17 C32 H32A 109.00 . . . no
C17 C32 H32B 110.00 . . . no
C17 C32 H32C 109.00 . . . no
H33B C33 H33C 109.00 . . . no
C17 C33 H33B 109.00 . . . no
C17 C33 H33A 109.00 . . . no
H33A C33 H33C 109.00 . . . no
C17 C33 H33C 109.00 . . . no
H33A C33 H33B 110.00 . . . no
H35A C35 H35C 109.00 . . . no
C34 C35 H35A 109.00 . . . no
H35B C35 H35C 109.00 . . . no
H35A C35 H35B 109.00 . . . no
C34 C35 H35B 110.00 . . . no
C34 C35 H35C 109.00 . . . no
H37B C37 H37C 109.00 . . . no
C36 C37 H37C 109.00 . . . no
H37A C37 H37B 109.00 . . . no
H37A C37 H37C 109.00 . . . no
C36 C37 H37A 109.00 . . . no
C36 C37 H37B 109.00 . . . no
F1_1 C1_1 F3_1 107.5(7) . . . yes
F2_1 C1_1 F3_1 110.1(7) . . . yes
S1_1 C1_1 F1_1 112.8(6) . . . yes
S1_1 C1_1 F2_1 110.3(6) . . . yes
S1_1 C1_1 F3_1 112.8(5) . . . yes
F1_1 C1_1 F2_1 102.9(7) . . . yes
F2_3 C1_3 F3_3 109.6(10) . . . yes
S1_3 C1_3 F1_3 106.8(9) . . . yes
S1_3 C1_3 F2_3 109.0(9) . . . yes
S1_3 C1_3 F3_3 111.2(9) . . . yes
F1_3 C1_3 F2_3 106.5(10) . . . yes
F1_3 C1_3 F3_3 113.6(11) . . . yes
S1_4 C1_4 F1_4 111.5(13) . . . yes
S1_4 C1_4 F2_4 106.5(13) . . . yes
S1_4 C1_4 F3_4 118.7(14) . . . yes
F1_4 C1_4 F2_4 109.0(16) . . . yes
F1_4 C1_4 F3_4 107.0(16) . . . yes
F2_4 C1_4 F3_4 103.6(16) . . . yes

loop_
_geom_bond_atom_site_label_1
_geom_bond_atom_site_label_2
_geom_bond_distance
_geom_bond_site_symmetry_1
_geom_bond_site_symmetry_2
_geom_bond_publ_flag
Fe1 N1 1.936(2) . . yes
Fe1 N2 1.938(2) . . yes
Fe1 N3 1.920(2) . . yes
Fe1 N4 1.917(2) . . yes
Fe1 N9 1.942(2) . . yes
Fe1 N10 1.945(2) . . yes
S1_1 O2_1 1.468(10) . . yes
S1_1 O3_1 1.422(9) . . yes
S1_1 C1_1 1.833(9) . . yes
S1_1 O1_1 1.470(9) . . yes
S1_3 O1_3 1.398(12) . . yes
S1_3 O3_3 1.448(16) . . yes
S1_3 C1_3 1.859(14) . . yes
S1_3 O2_3 1.468(18) . . yes
S1_4 O1_4 1.47(2) . . yes
S1_4 C1_4 1.83(2) . . yes
S1_4 O3_4 1.46(3) . . yes
S1_4 O2_4 1.46(2) . . yes
N1 C19 1.347(3) . . yes
N1 C1 1.370(3) . . yes
F1_1 C1_1 1.284(9) . . yes
N2 C2 1.372(3) . . yes
N2 C9 1.346(3) . . yes
F2_1 C1_1 1.314(10) . . yes
N3 C10 1.377(3) . . yes
N3 C13 1.345(3) . . yes
F3_1 C1_1 1.303(9) . . yes
N4 C15 1.351(3) . . yes
N4 C18 1.376(3) . . yes
N5 C25 1.375(3) . . yes
N5 C1 1.301(3) . . yes
N6 C2 1.303(3) . . yes
N6 C3 1.378(3) . . yes
N7 C18 1.302(3) . . yes
N7 C19 1.367(3) . . yes
N8 C9 1.360(3) . . yes
N8 C10 1.298(4) . . yes
N9 C34 1.140(3) . . yes
N10 C36 1.140(3) . . yes
C1 C2 1.493(4) . . no
C3 C8 1.412(4) . . no
C3 C4 1.414(4) . . no
C4 C5 1.374(4) . . no
C5 C6 1.405(4) . . no
C6 C7 1.377(4) . . no
C7 C8 1.412(4) . . no
C8 C9 1.435(4) . . no
C10 C11A 1.582(10) . . no
C10 C11 1.530(7) . . no
C11 C12 1.598(6) . . no
C11 C27 1.541(8) . . no
C11 C26 1.529(12) . . no
C11A C26A 1.527(14) . . no
C11A C12 1.529(10) . . no
C11A C27A 1.48(3) . . no
C12 C29 1.555(7) . . no
C12 C29A 1.486(12) . . no
C12 C28 1.487(7) . . no
C12 C13 1.526(4) . . no
C12 C28A 1.599(10) . . no
C13 C14 1.387(4) . . no
C14 C15 1.389(4) . . no
C15 C16 1.524(4) . . no
C16 C31 1.532(4) . . no
C16 C17 1.563(4) . . no
C16 C30 1.536(4) . . no
C17 C32 1.544(4) . . no
C17 C18 1.522(4) . . no
C17 C33 1.530(4) . . no
C19 C20 1.438(3) . . no
C20 C21 1.417(4) . . no
C20 C25 1.412(4) . . no
C21 C22 1.370(4) . . no
C22 C23 1.406(4) . . no
C23 C24 1.371(4) . . no
C24 C25 1.412(4) . . no
C34 C35 1.457(4) . . no
C36 C37 1.454(4) . . no
C4 H4 0.9500 . . no
F1_3 C1_3 1.308(15) . . yes
C5 H5 0.9500 . . no
F2_3 C1_3 1.305(15) . . yes
C6 H6 0.9500 . . no
F3_3 C1_3 1.273(15) . . yes
C7 H7 0.9500 . . no
C14 H14 0.9500 . . no
C21 H21 0.9500 . . no
C22 H22 0.9500 . . no
C23 H23 0.9500 . . no
C24 H24 0.9500 . . no
C26 H26A 0.9800 . . no
C26 H26B 0.9800 . . no
C26 H26C 0.9800 . . no
C26A H26F 0.9800 . . no
C26A H26D 0.9800 . . no
C26A H26E 0.9800 . . no
C27 H27A 0.9800 . . no
C27 H27B 0.9800 . . no
C27 H27C 0.9800 . . no
C27A H27F 0.9800 . . no
C27A H27E 0.9800 . . no
C27A H27D 0.9800 . . no
C28 H28A 0.9800 . . no
C28 H28B 0.9800 . . no
C28 H28C 0.9800 . . no
C28A H28D 0.9800 . . no
C28A H28F 0.9800 . . no
C28A H28E 0.9800 . . no
C29 H29B 0.9800 . . no
C29 H29C 0.9800 . . no
C29 H29A 0.9800 . . no
C29A H29D 0.9800 . . no
C29A H29E 0.9800 . . no
C29A H29F 0.9800 . . no
C30 H30B 0.9800 . . no
C30 H30A 0.9800 . . no
C30 H30C 0.9800 . . no
C31 H31B 0.9800 . . no
C31 H31A 0.9800 . . no
C31 H31C 0.9800 . . no
C32 H32C 0.9800 . . no
C32 H32A 0.9800 . . no
C32 H32B 0.9800 . . no
C33 H33C 0.9800 . . no
C33 H33A 0.9800 . . no
C33 H33B 0.9800 . . no
C35 H35C 0.9800 . . no
C35 H35A 0.9800 . . no
C35 H35B 0.9800 . . no
C37 H37C 0.9800 . . no
C37 H37A 0.9800 . . no
C37 H37B 0.9800 . . no
F1_4 C1_4 1.29(2) . . yes
F2_4 C1_4 1.30(2) . . yes
F3_4 C1_4 1.26(2) . . yes

loop_
_geom_hbond_atom_site_label_D
_geom_hbond_atom_site_label_H
_geom_hbond_atom_site_label_A
_geom_hbond_distance_DH
_geom_hbond_distance_HA
_geom_hbond_distance_DA
_geom_hbond_angle_DHA
_geom_hbond_site_symmetry_A
_geom_hbond_publ_flag
C4 H4 O2_1 0.9500 2.5800 3.493(9) 161.00 3_666 yes
C4 H4 O2_3 0.9500 2.4800 3.386(18) 160.00 3_666 yes
C4 H4 O3_4 0.9500 2.4400 3.35(3) 160.00 3_666 yes
C5 H5 O3_3 0.9500 2.5000 3.285(17) 140.00 3_666 yes
C28 H28A F2_1 0.9800 2.5300 3.504(11) 175.00 2_656 yes
C30 H30A F2_3 0.9800 2.3600 3.029(10) 125.00 4_555 yes
C31 H31A O2_1 0.9800 2.4200 3.384(9) 169.00 . yes
C35 H35B F2_1 0.9800 2.5500 3.251(7) 129.00 2_656 yes
C35 H35B O2_1 0.9800 2.4900 3.407(10) 156.00 2_656 yes
C35 H35B O2_3 0.9800 2.4700 3.409(17) 161.00 2_656 yes
C35 H35B O1_4 0.9800 2.6000 3.45(2) 145.00 2_656 yes
C35 H35B O3_4 0.9800 2.5800 3.51(4) 158.00 2_656 yes
C37 H37B O2_3 0.9800 2.3300 3.173(16) 144.00 . yes
C37 H37B O3_4 0.9800 2.5300 3.34(4) 140.00 . yes

loop_
_geom_torsion_atom_site_label_1
_geom_torsion_atom_site_label_2
_geom_torsion_atom_site_label_3
_geom_torsion_atom_site_label_4
_geom_torsion
_geom_torsion_site_symmetry_1
_geom_torsion_site_symmetry_2
_geom_torsion_site_symmetry_3
_geom_torsion_site_symmetry_4
_geom_torsion_publ_flag
N2 Fe1 N1 C1 2.10(17) . . . . no
N2 Fe1 N1 C19 -178.8(2) . . . . no
N4 Fe1 N1 C1 -179.81(17) . . . . no
N4 Fe1 N1 C19 -0.7(2) . . . . no
N9 Fe1 N1 C1 91.56(17) . . . . no
N9 Fe1 N1 C19 -89.3(2) . . . . no
N10 Fe1 N1 C1 -89.86(17) . . . . no
N10 Fe1 N1 C19 89.3(2) . . . . no
N1 Fe1 N2 C2 0.07(18) . . . . no
N1 Fe1 N2 C9 175.9(2) . . . . no
N3 Fe1 N2 C2 179.35(17) . . . . no
N3 Fe1 N2 C9 -4.8(2) . . . . no
N9 Fe1 N2 C2 -90.58(17) . . . . no
N9 Fe1 N2 C9 85.3(2) . . . . no
N10 Fe1 N2 C2 87.74(17) . . . . no
N10 Fe1 N2 C9 -96.4(2) . . . . no
N2 Fe1 N3 C10 -0.9(2) . . . . no
N2 Fe1 N3 C13 180.0(2) . . . . no
N4 Fe1 N3 C10 -179.1(2) . . . . no
N4 Fe1 N3 C13 1.9(2) . . . . no
N9 Fe1 N3 C10 -90.4(2) . . . . no
N9 Fe1 N3 C13 90.5(2) . . . . no
N10 Fe1 N3 C10 90.9(2) . . . . no
N10 Fe1 N3 C13 -88.3(2) . . . . no
N1 Fe1 N4 C15 -180.0(2) . . . . no
N1 Fe1 N4 C18 -5.77(19) . . . . no
N3 Fe1 N4 C15 0.6(2) . . . . no
N3 Fe1 N4 C18 174.79(19) . . . . no
N9 Fe1 N4 C15 -89.4(2) . . . . no
N9 Fe1 N4 C18 84.79(19) . . . . no
N10 Fe1 N4 C15 92.1(2) . . . . no
N10 Fe1 N4 C18 -93.63(19) . . . . no
O1_1 S1_1 C1_1 F3_1 67.5(7) . . . . no
O1_1 S1_1 C1_1 F1_1 -54.5(7) . . . . no
O2_1 S1_1 C1_1 F1_1 57.3(8) . . . . no
O3_1 S1_1 C1_1 F1_1 -178.9(6) . . . . no
O1_1 S1_1 C1_1 F2_1 -168.9(6) . . . . no
O2_1 S1_1 C1_1 F2_1 -57.2(7) . . . . no
O3_1 S1_1 C1_1 F2_1 66.7(7) . . . . no
O2_1 S1_1 C1_1 F3_1 179.2(6) . . . . no
O3_1 S1_1 C1_1 F3_1 -56.9(7) . . . . no
Fe1 N1 C1 N5 178.2(2) . . . . no
Fe1 N1 C19 C20 -177.85(17) . . . . no
Fe1 N1 C19 N7 5.6(3) . . . . no
C1 N1 C19 N7 -175.3(2) . . . . no
C19 N1 C1 N5 -1.0(4) . . . . no
C1 N1 C19 C20 1.3(3) . . . . no
C19 N1 C1 C2 177.1(2) . . . . no
Fe1 N1 C1 C2 -3.7(3) . . . . no
Fe1 N2 C2 N6 176.4(2) . . . . no
C2 N2 C9 C8 2.3(3) . . . . no
C9 N2 C2 C1 -178.3(2) . . . . no
Fe1 N2 C9 C8 -173.46(17) . . . . no
Fe1 N2 C9 N8 7.7(4) . . . . no
Fe1 N2 C2 C1 -2.0(3) . . . . no
C2 N2 C9 N8 -176.6(2) . . . . no
C9 N2 C2 N6 0.1(4) . . . . no
C10 N3 C13 C14 178.5(3) . . . . no
Fe1 N3 C10 N8 4.8(4) . . . . no
C10 N3 C13 C12 -0.7(3) . . . . no
C13 N3 C10 N8 -175.9(3) . . . . no
Fe1 N3 C13 C14 -2.3(4) . . . . no
C13 N3 C10 C11 16.4(4) . . . . no
Fe1 N3 C10 C11 -162.8(3) . . . . no
Fe1 N3 C13 C12 178.54(18) . . . . no
Fe1 N4 C15 C14 -2.7(4) . . . . no
Fe1 N4 C18 N7 8.9(4) . . . . no
C15 N4 C18 C17 8.8(3) . . . . no
C18 N4 C15 C16 5.8(3) . . . . no
Fe1 N4 C15 C16 -179.28(16) . . . . no
C18 N4 C15 C14 -177.6(2) . . . . no
Fe1 N4 C18 C17 -166.32(16) . . . . no
C15 N4 C18 N7 -176.0(2) . . . . no
C1 N5 C25 C20 0.5(3) . . . . no
C25 N5 C1 N1 0.1(4) . . . . no
C1 N5 C25 C24 177.6(2) . . . . no
C25 N5 C1 C2 -177.9(2) . . . . no
C2 N6 C3 C8 0.5(3) . . . . no
C3 N6 C2 N2 -1.5(4) . . . . no
C2 N6 C3 C4 -178.6(2) . . . . no
C3 N6 C2 C1 176.8(2) . . . . no
C19 N7 C18 C17 171.4(2) . . . . no
C19 N7 C18 N4 -3.4(4) . . . . no
C18 N7 C19 C20 179.1(2) . . . . no
C18 N7 C19 N1 -4.4(4) . . . . no
C10 N8 C9 N2 -3.5(4) . . . . no
C9 N8 C10 N3 -3.1(5) . . . . no
C10 N8 C9 C8 177.6(2) . . . . no
C9 N8 C10 C11 163.8(3) . . . . no
N5 C1 C2 N6 3.4(3) . . . . no
N1 C1 C2 N2 3.7(3) . . . . no
N5 C1 C2 N2 -178.0(2) . . . . no
N1 C1 C2 N6 -174.9(2) . . . . no
C4 C3 C8 C7 0.6(4) . . . . no
N6 C3 C4 C5 178.3(2) . . . . no
N6 C3 C8 C9 1.8(4) . . . . no
N6 C3 C8 C7 -178.4(2) . . . . no
C4 C3 C8 C9 -179.2(2) . . . . no
C8 C3 C4 C5 -0.8(4) . . . . no
C3 C4 C5 C6 0.6(4) . . . . no
C4 C5 C6 C7 -0.2(4) . . . . no
C5 C6 C7 C8 0.1(4) . . . . no
C6 C7 C8 C9 179.5(3) . . . . no
C6 C7 C8 C3 -0.3(4) . . . . no
C7 C8 C9 N8 -4.0(4) . . . . no
C3 C8 C9 N2 -3.2(4) . . . . no
C3 C8 C9 N8 175.8(2) . . . . no
C7 C8 C9 N2 177.1(2) . . . . no
N8 C10 C11 C12 167.2(3) . . . . no
N3 C10 C11 C27 94.4(4) . . . . no
N8 C10 C11 C26 44.1(7) . . . . no
N8 C10 C11 C27 -74.8(5) . . . . no
N3 C10 C11 C12 -23.6(4) . . . . no
N3 C10 C11 C26 -146.8(5) . . . . no
C10 C11 C12 C28 -94.2(5) . . . . no
C10 C11 C12 C13 20.8(4) . . . . no
C27 C11 C12 C28 151.5(5) . . . . no
C27 C11 C12 C29 27.4(6) . . . . no
C10 C11 C12 C29 141.7(5) . . . . no
C26 C11 C12 C13 141.1(6) . . . . no
C27 C11 C12 C13 -93.5(4) . . . . no
C26 C11 C12 C29 -98.1(7) . . . . no
C26 C11 C12 C28 26.1(8) . . . . no
C29 C12 C13 C14 47.1(5) . . . . no
C28 C12 C13 N3 104.7(4) . . . . no
C11 C12 C13 N3 -13.9(4) . . . . no
C11 C12 C13 C14 166.9(3) . . . . no
C29 C12 C13 N3 -133.7(4) . . . . no
C28 C12 C13 C14 -74.4(5) . . . . no
N3 C13 C14 C15 -0.1(4) . . . . no
C12 C13 C14 C15 179.0(3) . . . . no
C13 C14 C15 N4 2.8(4) . . . . no
C13 C14 C15 C16 178.9(3) . . . . no
N4 C15 C16 C17 -16.9(3) . . . . no
N4 C15 C16 C31 100.5(3) . . . . no
C14 C15 C16 C17 166.5(2) . . . . no
C14 C15 C16 C30 43.7(4) . . . . no
C14 C15 C16 C31 -76.1(3) . . . . no
N4 C15 C16 C30 -139.8(2) . . . . no
C15 C16 C17 C18 19.8(2) . . . . no
C15 C16 C17 C32 -91.9(2) . . . . no
C15 C16 C17 C33 142.5(2) . . . . no
C31 C16 C17 C33 28.7(3) . . . . no
C30 C16 C17 C32 30.0(3) . . . . no
C30 C16 C17 C33 -95.6(3) . . . . no
C31 C16 C17 C18 -94.1(2) . . . . no
C31 C16 C17 C32 154.2(2) . . . . no
C30 C16 C17 C18 141.7(2) . . . . no
C16 C17 C18 N4 -18.7(3) . . . . no
C16 C17 C18 N7 165.6(2) . . . . no
C32 C17 C18 N4 97.9(2) . . . . no
C32 C17 C18 N7 -77.7(3) . . . . no
C33 C17 C18 N4 -143.3(2) . . . . no
C33 C17 C18 N7 41.1(3) . . . . no
N7 C19 C20 C25 176.1(2) . . . . no
N1 C19 C20 C21 -177.6(2) . . . . no
N1 C19 C20 C25 -0.7(3) . . . . no
N7 C19 C20 C21 -0.9(4) . . . . no
C19 C20 C21 C22 176.0(2) . . . . no
C25 C20 C21 C22 -0.8(4) . . . . no
C19 C20 C25 N5 -0.2(4) . . . . no
C21 C20 C25 C24 -0.2(4) . . . . no
C19 C20 C25 C24 -177.2(2) . . . . no
C21 C20 C25 N5 176.9(2) . . . . no
C20 C21 C22 C23 1.0(4) . . . . no
C21 C22 C23 C24 -0.1(4) . . . . no
C22 C23 C24 C25 -0.9(4) . . . . no
C23 C24 C25 N5 -176.1(2) . . . . no
C23 C24 C25 C20 1.0(4) . . . . no

loop_
_platon_squeeze_void_nr
_platon_squeeze_void_average_x
_platon_squeeze_void_average_y
_platon_squeeze_void_average_z
_platon_squeeze_void_volume
_platon_squeeze_void_count_electrons
_platon_squeeze_void_content
1 0.500 0.000 0.500 225 78 ' '
2 0.500 0.500 1.000 225 78 ' '
